data_2234864
loop_
_publ_author_name
'Wang, Yu-feng'

_publ_section_title
;
 Guanidinium bromide--18-crown-6 (2/1)
;
_journal_coeditor_code YK2049
_journal_issue 5
_journal_name_full 'Acta Crystallographica Section E'
_journal_page_first o1530
_journal_paper_doi 10.1107/S1600536812017394
_journal_volume 68
_journal_year 2012
_chemical_formula_iupac '2C H6 N3 +, 2Br -, C12 H24 O6'
_chemical_formula_moiety '2(C H6 N3 +), 2(Br -), C12 H24 O6'
_chemical_formula_sum 'C14 H36 Br2 N6 O6'
_chemical_formula_weight 544.31
_chemical_name_systematic
;
Guanidinium bromide--18-crown-6 (2/1)
;
_space_group_IT_number 14
_symmetry_cell_setting monoclinic
_symmetry_space_group_name_Hall '-P 2yn'
_symmetry_space_group_name_H-M 'P 1 21/n 1'
_atom_sites_solution_hydrogens geom
_atom_sites_solution_primary direct
_atom_sites_solution_secondary difmap
_audit_creation_method SHELXL-97
_cell_angle_alpha 90.00
_cell_angle_beta 101.39(3)
_cell_angle_gamma 90.00
_cell_formula_units_Z 2
_cell_length_a 8.9354(18)
_cell_length_b 9.860(2)
_cell_length_c 14.306(3)
_cell_measurement_reflns_used 3638
_cell_measurement_temperature 293(2)
_cell_measurement_theta_max 27.5
_cell_measurement_theta_min 3.0
_cell_volume 1235.6(5)
_computing_cell_refinement 'CrystalClear (Rigaku, 2005)'
_computing_data_collection 'CrystalClear (Rigaku, 2005)'
_computing_data_reduction 'CrystalClear (Rigaku, 2005)'
_computing_molecular_graphics 'SHELXTL (Sheldrick, 2008)'
_computing_publication_material 'SHELXTL (Sheldrick, 2008)'
_computing_structure_refinement 'SHELXTL (Sheldrick, 2008)'
_computing_structure_solution 'SHELXTL (Sheldrick, 2008)'
_diffrn_ambient_temperature 293(2)
_diffrn_measured_fraction_theta_full 0.999
_diffrn_measured_fraction_theta_max 0.999
_diffrn_measurement_device_type 'Rigaku SCXmini'
_diffrn_measurement_method '\w scans'
_diffrn_radiation_monochromator graphite
_diffrn_radiation_source 'fine-focus sealed tube'
_diffrn_radiation_type MoK\a
_diffrn_radiation_wavelength 0.71073
_diffrn_reflns_av_R_equivalents 0.0768
_diffrn_reflns_av_sigmaI/netI 0.0612
_diffrn_reflns_limit_h_max 11
_diffrn_reflns_limit_h_min -11
_diffrn_reflns_limit_k_max 12
_diffrn_reflns_limit_k_min -12
_diffrn_reflns_limit_l_max 18
_diffrn_reflns_limit_l_min -18
_diffrn_reflns_number 12464
_diffrn_reflns_theta_full 27.48
_diffrn_reflns_theta_max 27.48
_diffrn_reflns_theta_min 3.11
_diffrn_standards_decay_% 0
_diffrn_standards_interval_count 99999
_diffrn_standards_interval_time 0
_diffrn_standards_number 0
_exptl_absorpt_coefficient_mu 3.318
_exptl_absorpt_correction_T_max 0.9371
_exptl_absorpt_correction_T_min 0.9361
_exptl_absorpt_correction_type multi-scan
_exptl_absorpt_process_details '(CrystalClear; Rigaku, 2005)'
_exptl_crystal_colour colourless
_exptl_crystal_density_diffrn 1.463
_exptl_crystal_density_method 'not measured'
_exptl_crystal_description block
_exptl_crystal_F_000 560
_exptl_crystal_size_max 0.20
_exptl_crystal_size_mid 0.20
_exptl_crystal_size_min 0.20
_refine_diff_density_max 0.358
_refine_diff_density_min -0.787
_refine_ls_extinction_method none
_refine_ls_goodness_of_fit_ref 1.113
_refine_ls_hydrogen_treatment constr
_refine_ls_matrix_type full
_refine_ls_number_parameters 127
_refine_ls_number_reflns 2835
_refine_ls_number_restraints 0
_refine_ls_restrained_S_all 1.113
_refine_ls_R_factor_all 0.0818
_refine_ls_R_factor_gt 0.0529
_refine_ls_shift/su_max 0.001
_refine_ls_shift/su_mean 0.000
_refine_ls_structure_factor_coef Fsqd
_refine_ls_weighting_details 'calc w=1/[\s^2^(Fo^2^)+(0.0528P)^2^+0.0000P] where P=(Fo^2^+2Fc^2^)/3'
_refine_ls_weighting_scheme calc
_refine_ls_wR_factor_gt 0.1150
_refine_ls_wR_factor_ref 0.1270
_reflns_number_gt 1968
_reflns_number_total 2835
_reflns_threshold_expression I>2sigma(I)
_cod_data_source_file yk2049.cif
_cod_data_source_block I
_cod_original_cell_volume 1235.6(4)
_cod_original_sg_symbol_H-M 'P 21/n'
_cod_database_code 2234864
_cod_database_fobs_code 2234864

loop_
_symmetry_equiv_pos_as_xyz
'x, y, z'
'-x+1/2, y+1/2, -z+1/2'
'-x, -y, -z'
'x-1/2, -y-1/2, z-1/2'

loop_
_atom_site_type_symbol
_atom_site_label
_atom_site_fract_x
_atom_site_fract_y
_atom_site_fract_z
_atom_site_U_iso_or_equiv
_atom_site_adp_type
_atom_site_calc_flag
_atom_site_refinement_flags
_atom_site_occupancy
_atom_site_symmetry_multiplicity
O O2 1.1811(3) -0.2005(3) 0.62582(18) 0.0572(7) Uani d . 1 1
O O3 1.2804(3) 0.0677(3) 0.6025(2) 0.0649(8) Uani d . 1 1
O O1 0.8672(3) -0.2293(3) 0.5560(2) 0.0759(9) Uani d . 1 1
C C3 1.3789(5) -0.0401(5) 0.6413(4) 0.0701(13) Uani d . 1 1
H H3A 1.4677 -0.0043 0.6844 0.084 Uiso calc R 1 1
H H3B 1.4135 -0.0887 0.5905 0.084 Uiso calc R 1 1
C C6 0.9606(6) -0.3369(5) 0.5989(4) 0.0805(14) Uani d . 1 1
H H6A 1.0024 -0.3854 0.5509 0.097 Uiso calc R 1 1
H H6B 0.9004 -0.4000 0.6282 0.097 Uiso calc R 1 1
C C5 1.0855(6) -0.2815(5) 0.6716(3) 0.0748(13) Uani d . 1 1
H H5A 1.0439 -0.2269 0.7168 0.090 Uiso calc R 1 1
H H5B 1.1441 -0.3549 0.7061 0.090 Uiso calc R 1 1
C C4 1.2942(5) -0.1325(4) 0.6931(3) 0.0641(12) Uani d . 1 1
H H4A 1.3635 -0.1980 0.7292 0.077 Uiso calc R 1 1
H H4B 1.2465 -0.0814 0.7372 0.077 Uiso calc R 1 1
C C7 0.7498(6) -0.2745(5) 0.4820(4) 0.0882(16) Uani d . 1 1
H H7A 0.6934 -0.3471 0.5050 0.106 Uiso calc R 1 1
H H7B 0.7932 -0.3093 0.4298 0.106 Uiso calc R 1 1
C C2 1.3526(5) 0.1611(6) 0.5511(4) 0.0848(15) Uani d . 1 1
H H2A 1.3809 0.1160 0.4969 0.102 Uiso calc R 1 1
H H2B 1.4450 0.1949 0.5917 0.102 Uiso calc R 1 1
N N2 1.1162(4) -0.1452(4) 0.4063(3) 0.0766(11) Uani d . 1 1
H H2C 1.1030 -0.1300 0.4633 0.092 Uiso calc R 1 1
H H2D 1.0709 -0.0954 0.3599 0.092 Uiso calc R 1 1
Br Br1 1.01901(4) -0.03281(4) 0.16380(3) 0.05407(18) Uani d . 1 1
N N3 1.2257(4) -0.2677(4) 0.3022(2) 0.0643(9) Uani d . 1 1
H H3C 1.2841 -0.3325 0.2911 0.077 Uiso calc R 1 1
H H3D 1.1801 -0.2174 0.2562 0.077 Uiso calc R 1 1
C C1 1.2061(4) -0.2453(4) 0.3900(3) 0.0508(9) Uani d . 1 1
N N1 1.2761(4) -0.3225(3) 0.4595(2) 0.0592(9) Uani d . 1 1
H H1A 1.3344 -0.3871 0.4478 0.071 Uiso calc R 1 1
H H1B 1.2638 -0.3085 0.5168 0.071 Uiso calc R 1 1

loop_
_atom_site_aniso_label
_atom_site_aniso_U_11
_atom_site_aniso_U_22
_atom_site_aniso_U_33
_atom_site_aniso_U_12
_atom_site_aniso_U_13
_atom_site_aniso_U_23
O2 0.0681(18) 0.0558(17) 0.0495(15) 0.0000(13) 0.0161(13) -0.0003(13)
O3 0.0545(17) 0.078(2) 0.0651(19) -0.0106(15) 0.0176(14) 0.0009(16)
O1 0.082(2) 0.0625(19) 0.079(2) -0.0205(16) 0.0071(17) 0.0001(17)
C3 0.050(3) 0.087(3) 0.073(3) 0.000(2) 0.010(2) -0.027(3)
C6 0.100(4) 0.055(3) 0.091(4) -0.019(3) 0.032(3) 0.009(3)
C5 0.095(3) 0.065(3) 0.065(3) 0.005(3) 0.018(3) 0.021(2)
C4 0.071(3) 0.067(3) 0.050(2) 0.017(2) 0.002(2) -0.010(2)
C7 0.106(4) 0.087(4) 0.068(3) -0.055(3) 0.009(3) 0.002(3)
C2 0.060(3) 0.122(4) 0.074(3) -0.040(3) 0.015(2) 0.003(3)
N2 0.101(3) 0.074(2) 0.059(2) 0.034(2) 0.026(2) 0.0060(19)
Br1 0.0649(3) 0.0498(3) 0.0474(3) 0.00012(18) 0.01084(19) 0.00461(18)
N3 0.070(2) 0.076(2) 0.045(2) 0.0250(18) 0.0076(16) 0.0070(17)
C1 0.050(2) 0.049(2) 0.052(2) -0.0038(17) 0.0091(18) 0.000(2)
N1 0.075(2) 0.060(2) 0.0410(18) 0.0135(17) 0.0093(16) 0.0063(17)

loop_
_atom_type_symbol
_atom_type_description
_atom_type_scat_dispersion_real
_atom_type_scat_dispersion_imag
_atom_type_scat_source
C C 0.0033 0.0016 'International Tables Vol C Tables 4.2.6.8 and 6.1.1.4'
H H 0.0000 0.0000 'International Tables Vol C Tables 4.2.6.8 and 6.1.1.4'
N N 0.0061 0.0033 'International Tables Vol C Tables 4.2.6.8 and 6.1.1.4'
O O 0.0106 0.0060 'International Tables Vol C Tables 4.2.6.8 and 6.1.1.4'
Br Br -0.2901 2.4595 'International Tables Vol C Tables 4.2.6.8 and 6.1.1.4'

loop_
_geom_angle_atom_site_label_1
_geom_angle_atom_site_label_2
_geom_angle_atom_site_label_3
_geom_angle_site_symmetry_1
_geom_angle_site_symmetry_3
_geom_angle
C4 O2 C5 . . 111.5(3)
C2 O3 C3 . . 112.3(4)
C7 O1 C6 . . 112.1(4)
O3 C3 C4 . . 108.6(3)
O3 C3 H3A . . 110.0
C4 C3 H3A . . 110.0
O3 C3 H3B . . 110.0
C4 C3 H3B . . 110.0
H3A C3 H3B . . 108.4
O1 C6 C5 . . 109.2(4)
O1 C6 H6A . . 109.8
C5 C6 H6A . . 109.8
O1 C6 H6B . . 109.8
C5 C6 H6B . . 109.8
H6A C6 H6B . . 108.3
O2 C5 C6 . . 108.9(4)
O2 C5 H5A . . 109.9
C6 C5 H5A . . 109.9
O2 C5 H5B . . 109.9
C6 C5 H5B . . 109.9
H5A C5 H5B . . 108.3
O2 C4 C3 . . 108.6(3)
O2 C4 H4A . . 110.0
C3 C4 H4A . . 110.0
O2 C4 H4B . . 110.0
C3 C4 H4B . . 110.0
H4A C4 H4B . . 108.4
O1 C7 C2 . 3_756 109.1(4)
O1 C7 H7A . . 109.9
C2 C7 H7A 3_756 . 109.9
O1 C7 H7B . . 109.9
C2 C7 H7B 3_756 . 109.9
H7A C7 H7B . . 108.3
O3 C2 C7 . 3_756 110.3(4)
O3 C2 H2A . . 109.6
C7 C2 H2A 3_756 . 109.6
O3 C2 H2B . . 109.6
C7 C2 H2B 3_756 . 109.6
H2A C2 H2B . . 108.1
C1 N2 H2C . . 120.0
C1 N2 H2D . . 120.0
H2C N2 H2D . . 120.0
C1 N3 H3C . . 120.0
C1 N3 H3D . . 120.0
H3C N3 H3D . . 120.0
N1 C1 N3 . . 119.5(4)
N1 C1 N2 . . 121.0(4)
N3 C1 N2 . . 119.5(4)
C1 N1 H1A . . 120.0
C1 N1 H1B . . 120.0
H1A N1 H1B . . 120.0

loop_
_geom_bond_atom_site_label_1
_geom_bond_atom_site_label_2
_geom_bond_site_symmetry_2
_geom_bond_distance
O2 C4 . 1.418(5)
O2 C5 . 1.420(5)
O3 C2 . 1.411(5)
O3 C3 . 1.421(5)
O1 C7 . 1.407(5)
O1 C6 . 1.413(5)
C3 C4 . 1.474(6)
C3 H3A . 0.9700
C3 H3B . 0.9700
C6 C5 . 1.472(7)
C6 H6A . 0.9700
C6 H6B . 0.9700
C5 H5A . 0.9700
C5 H5B . 0.9700
C4 H4A . 0.9700
C4 H4B . 0.9700
C7 C2 3_756 1.464(7)
C7 H7A . 0.9700
C7 H7B . 0.9700
C2 C7 3_756 1.464(7)
C2 H2A . 0.9700
C2 H2B . 0.9700
N2 C1 . 1.322(5)
N2 H2C . 0.8600
N2 H2D . 0.8600
N3 C1 . 1.320(5)
N3 H3C . 0.8600
N3 H3D . 0.8600
C1 N1 . 1.309(5)
N1 H1A . 0.8600
N1 H1B . 0.8600

loop_
_geom_hbond_atom_site_label_D
_geom_hbond_atom_site_label_H
_geom_hbond_atom_site_label_A
_geom_hbond_site_symmetry_A
_geom_hbond_distance_DH
_geom_hbond_distance_HA
_geom_hbond_distance_DA
_geom_hbond_angle_DHA
N1 H1A Br1 2_745 0.86 2.68 3.470(3) 154.2
N1 H1B O2 . 0.86 2.14 2.938(4) 154.6
N2 H2C O2 . 0.86 2.40 3.127(5) 143.3
N2 H2D Br1 . 0.86 2.82 3.582(4) 149.1
N3 H3D Br1 . 0.86 2.53 3.354(3) 162.0
N3 H3C Br1 2_745 0.86 2.64 3.440(3) 155.6
